data_2211986
loop_
_publ_author_name
'Muto, Masahiro'
'Nakagawa, Natsumi'
'Koikawa, Masayuki'
'Tokii, Tadashi'

_publ_section_title
;
 Bis{2-[2-(hydroxymethyl)phenyliminomethyl]phenolato}cobalt(III)
 nitrate monohydrate
;
_journal_coeditor_code YA2034
_journal_issue 1
_journal_name_full 'Acta Crystallographica Section E'
_journal_page_first m64
_journal_page_last m66
_journal_paper_doi 10.1107/S1600536806050938
_journal_volume 63
_journal_year 2007
_chemical_formula_iupac '[Co (C14 H12 N O2)2] N O3, H2 O'
_chemical_formula_moiety 'C28 H24 Co N2 O4 +, N O3 -, H2 O'
_chemical_formula_sum 'C28 H26 Co N3 O8'
_chemical_formula_weight 591.46
_chemical_name_systematic
;
Bis{2-[2-(hydroxymethyl)phenyliminomethyl]phenolato}cobalt(III)
nitrate monohydrate
;
_space_group_IT_number 2
_symmetry_cell_setting triclinic
_symmetry_space_group_name_Hall '-P 1'
_symmetry_space_group_name_H-M 'P -1'
_cell_angle_alpha 115.68(2)
_cell_angle_beta 97.30(2)
_cell_angle_gamma 106.18(2)
_cell_formula_units_Z 2
_cell_length_a 9.5409(18)
_cell_length_b 12.257(3)
_cell_length_c 13.477(4)
_cell_measurement_reflns_used 25
_cell_measurement_temperature 303.1
_cell_measurement_theta_max 11.4
_cell_measurement_theta_min 10.2
_cell_volume 1307.0(7)
_computing_cell_refinement 'MSC/AFC Diffractometer Control Software'
_computing_data_collection
;
MSC/AFC Diffractometer Control Software
(Molecular Structure Corporation, 1991)
;
_computing_data_reduction 'CrystalStructure (Rigaku/MSC, 2006)'
_computing_molecular_graphics 'ORTEP-3 for Windows (Version 1.076; Farrugia, 1997)'
_computing_publication_material CrystalStructure
_computing_structure_refinement 'SHELXL97 (Sheldrick, 1997)'
_computing_structure_solution 'SIR92 (Altomare <i>et al.</i>,  1994)'
_diffrn_measured_fraction_theta_full 0.999
_diffrn_measured_fraction_theta_max 0.999
_diffrn_measurement_device_type 'Rigaku AFC-5S'
_diffrn_measurement_method \w-2\q
_diffrn_radiation_type 'Mo K\a'
_diffrn_radiation_wavelength 0.71069
_diffrn_reflns_av_R_equivalents 0.023
_diffrn_reflns_limit_h_max 11
_diffrn_reflns_limit_h_min -12
_diffrn_reflns_limit_k_max 15
_diffrn_reflns_limit_k_min 0
_diffrn_reflns_limit_l_max 15
_diffrn_reflns_limit_l_min -17
_diffrn_reflns_number 6286
_diffrn_reflns_theta_full 27.5
_diffrn_reflns_theta_max 27.5
_diffrn_standards_decay_% 18.76
_diffrn_standards_interval_count 150
_diffrn_standards_number 3
_exptl_absorpt_coefficient_mu 0.71
_exptl_absorpt_correction_T_max 0.751
_exptl_absorpt_correction_T_min 0.716
_exptl_absorpt_correction_type psi-scan
_exptl_absorpt_process_details '(North <i>et al.</i>,  1968)'
_exptl_crystal_colour 'dark brown'
_exptl_crystal_density_diffrn 1.503
_exptl_crystal_density_method 'not measured'
_exptl_crystal_description prism
_exptl_crystal_F_000 612.00
_exptl_crystal_size_max 0.50
_exptl_crystal_size_mid 0.50
_exptl_crystal_size_min 0.40
_refine_diff_density_max 0.37
_refine_diff_density_min -0.31
_refine_ls_extinction_coef 0.0079(9)
_refine_ls_extinction_expression Fc^*^=kFc[1+0.001xFc^2^\l^3^/sin(2\q)]^-1/4^
_refine_ls_extinction_method SHELXL97
_refine_ls_goodness_of_fit_ref 1.03
_refine_ls_hydrogen_treatment mixed
_refine_ls_number_parameters 379
_refine_ls_number_reflns 6009
_refine_ls_R_factor_gt 0.036
_refine_ls_shift/su_max 0.000
_refine_ls_structure_factor_coef Fsqd
_refine_ls_weighting_details 'w = 1/[\s^2^(Fo^2^)+(0.04P)^2^+0.3547P] where P=(Fo^2^+2Fc^2^)/3'
_refine_ls_weighting_scheme calc
_refine_ls_wR_factor_ref 0.096
_reflns_number_gt 4269
_reflns_number_total 6009
_reflns_threshold_expression I>2\s(I)
_cod_data_source_file ya2034.cif
_cod_data_source_block I
_cod_database_code 2211986
_cod_database_fobs_code 2211986

loop_
_symmetry_equiv_pos_site_id
_symmetry_equiv_pos_as_xyz
1 +X,+Y,+Z
2 -X,-Y,-Z

loop_
_atom_site_type_symbol
_atom_site_label
_atom_site_fract_x
_atom_site_fract_y
_atom_site_fract_z
_atom_site_U_iso_or_equiv
_atom_site_adp_type
_atom_site_calc_flag
_atom_site_refinement_flags
_atom_site_occupancy
Co Co1 0.41501(3) 0.15369(3) 0.27058(3) 0.02662(10) Uani d . 1.00
O O1 0.40968(19) 0.10718(16) 0.39179(14) 0.0322(3) Uani d . 1.00
O O2 0.40832(18) 0.18381(15) 0.14637(13) 0.0338(3) Uani d . 1.00
O O3 0.51980(18) 0.03631(16) 0.20190(15) 0.0333(3) Uani d . 1.00
O O4 0.33306(18) 0.27768(15) 0.34317(13) 0.0333(3) Uani d . 1.00
O O5 0.1573(2) 0.1050(2) 0.65630(18) 0.0602(5) Uani d . 1.00
O O6 0.3631(2) 0.0686(2) 0.68382(18) 0.0552(5) Uani d . 1.00
O O7 0.2176(3) 0.0622(3) 0.7906(2) 0.0893(8) Uani d . 1.00
O O8 0.1562(2) 0.0697(2) 0.4406(2) 0.0575(5) Uani d D 1.00
N N1 0.6149(2) 0.28906(18) 0.35487(16) 0.0314(4) Uani d . 1.00
N N2 0.2136(2) 0.01637(17) 0.18451(15) 0.0283(3) Uani d . 1.00
N N3 0.2463(2) 0.0784(2) 0.71073(19) 0.0429(5) Uani d . 1.00
C C1 0.5072(2) 0.2071(2) 0.5064(2) 0.0393(5) Uani d . 1.00
C C2 0.6685(2) 0.2314(2) 0.50317(19) 0.0335(5) Uani d . 1.00
C C3 0.7690(2) 0.2131(2) 0.5723(2) 0.0420(5) Uani d . 1.00
C C4 0.9176(3) 0.2344(2) 0.5667(2) 0.0469(6) Uani d . 1.00
C C5 0.9661(2) 0.2734(2) 0.4913(2) 0.0456(6) Uani d . 1.00
C C6 0.8678(2) 0.2930(2) 0.4218(2) 0.0408(5) Uani d . 1.00
C C7 0.7200(2) 0.2734(2) 0.42873(19) 0.0316(4) Uani d . 1.00
C C8 0.6599(2) 0.3900(2) 0.3413(2) 0.0390(5) Uani d . 1.00
C C9 0.5776(2) 0.4091(2) 0.2574(2) 0.0387(5) Uani d . 1.00
C C10 0.6226(3) 0.5332(2) 0.2664(2) 0.0563(7) Uani d . 1.00
C C11 0.5486(3) 0.5545(3) 0.1869(3) 0.0627(8) Uani d . 1.00
C C12 0.4300(3) 0.4511(2) 0.0943(2) 0.0523(7) Uani d . 1.00
C C13 0.3839(3) 0.3283(2) 0.0811(2) 0.0408(5) Uani d . 1.00
C C14 0.4556(2) 0.3034(2) 0.1629(2) 0.0338(5) Uani d . 1.00
C C15 0.4326(2) -0.0799(2) 0.0933(2) 0.0366(5) Uani d . 1.00
C C16 0.3011(2) -0.1649(2) 0.10882(19) 0.0323(4) Uani d . 1.00
C C17 0.2845(3) -0.2906(2) 0.0839(2) 0.0432(6) Uani d . 1.00
C C18 0.1625(3) -0.3684(2) 0.0979(2) 0.0484(6) Uani d . 1.00
C C19 0.0541(3) -0.3211(2) 0.1376(2) 0.0455(6) Uani d . 1.00
C C20 0.0682(2) -0.1951(2) 0.1654(2) 0.0374(5) Uani d . 1.00
C C21 0.1921(2) -0.1168(2) 0.15179(18) 0.0294(4) Uani d . 1.00
C C22 0.0967(2) 0.0427(2) 0.15892(19) 0.0321(4) Uani d . 1.00
C C23 0.0959(2) 0.1713(2) 0.1952(2) 0.0329(4) Uani d . 1.00
C C24 -0.0291(3) 0.1852(2) 0.1413(2) 0.0445(6) Uani d . 1.00
C C25 -0.0335(3) 0.3064(3) 0.1720(2) 0.0534(7) Uani d . 1.00
C C26 0.0851(3) 0.4156(2) 0.2601(2) 0.0503(6) Uani d . 1.00
C C27 0.2059(3) 0.4053(2) 0.3167(2) 0.0422(5) Uani d . 1.00
C C28 0.2152(2) 0.2830(2) 0.28543(19) 0.0318(4) Uani d . 1.00
H H1 0.324(4) 0.090(3) 0.400(3) 0.075(11) Uiso d . 1.00
H H2 0.4880 0.1780 0.5615 0.047 Uiso c R 1.00
H H3 0.4872 0.2867 0.5290 0.047 Uiso c R 1.00
H H4 0.7366 0.1863 0.6232 0.050 Uiso c R 1.00
H H5 0.9845 0.2224 0.6140 0.056 Uiso c R 1.00
H H6 1.0654 0.2866 0.4870 0.055 Uiso c R 1.00
H H7 0.9007 0.3192 0.3708 0.049 Uiso c R 1.00
H H8 0.7533 0.4555 0.3898 0.047 Uiso c R 1.00
H H9 0.7041 0.6020 0.3275 0.068 Uiso c R 1.00
H H10 0.5778 0.6375 0.1949 0.075 Uiso c R 1.00
H H11 0.3805 0.4655 0.0398 0.063 Uiso c R 1.00
H H12 0.3045 0.2605 0.0176 0.049 Uiso c R 1.00
H H13 0.546(4) 0.007(3) 0.242(3) 0.096(14) Uiso d . 1.00
H H14 0.4971 -0.1273 0.0632 0.044 Uiso c R 1.00
H H15 0.3954 -0.0557 0.0384 0.044 Uiso c R 1.00
H H16 0.3573 -0.3232 0.0572 0.052 Uiso c R 1.00
H H17 0.1531 -0.4528 0.0806 0.058 Uiso c R 1.00
H H18 -0.0292 -0.3743 0.1458 0.055 Uiso c R 1.00
H H19 -0.0046 -0.1632 0.1930 0.045 Uiso c R 1.00
H H20 0.0053 -0.0274 0.1132 0.038 Uiso c R 1.00
H H21 -0.1100 0.1113 0.0841 0.053 Uiso c R 1.00
H H22 -0.1148 0.3151 0.1342 0.064 Uiso c R 1.00
H H23 0.0823 0.4979 0.2812 0.060 Uiso c R 1.00
H H24 0.2828 0.4802 0.3766 0.051 Uiso c R 1.00
H H25 0.063(2) 0.014(3) 0.395(2) 0.091(12) Uiso d D 1.00
H H26 0.170(4) 0.085(3) 0.5147(18) 0.088(12) Uiso d D 1.00

loop_
_atom_site_aniso_label
_atom_site_aniso_U_11
_atom_site_aniso_U_22
_atom_site_aniso_U_33
_atom_site_aniso_U_12
_atom_site_aniso_U_13
_atom_site_aniso_U_23
Co1 0.02532(16) 0.02468(15) 0.02824(16) 0.00886(11) 0.00571(11) 0.01248(12)
O1 0.0280(8) 0.0354(8) 0.0317(8) 0.0086(7) 0.0072(6) 0.0176(7)
O2 0.0394(9) 0.0321(8) 0.0308(8) 0.0134(7) 0.0092(6) 0.0165(7)
O3 0.0301(8) 0.0322(8) 0.0367(9) 0.0133(6) 0.0090(6) 0.0151(7)
O4 0.0335(8) 0.0289(8) 0.0314(8) 0.0130(6) 0.0046(6) 0.0102(6)
O5 0.0499(11) 0.0875(15) 0.0570(12) 0.0414(11) 0.0122(9) 0.0383(11)
O6 0.0420(10) 0.0770(14) 0.0705(13) 0.0344(10) 0.0261(10) 0.0463(12)
O7 0.0920(19) 0.156(2) 0.0923(18) 0.0857(19) 0.0591(16) 0.089(2)
O8 0.0371(11) 0.0808(15) 0.0560(13) 0.0164(10) 0.0180(10) 0.0369(12)
N1 0.0292(9) 0.0301(9) 0.0320(10) 0.0091(7) 0.0045(7) 0.0153(8)
N2 0.0280(9) 0.0260(9) 0.0273(9) 0.0105(7) 0.0063(7) 0.0104(7)
N3 0.0361(11) 0.0467(12) 0.0421(12) 0.0184(9) 0.0087(9) 0.0174(10)
C1 0.0382(13) 0.0434(14) 0.0275(11) 0.0100(11) 0.0066(10) 0.0140(10)
C2 0.0320(12) 0.0309(11) 0.0299(11) 0.0080(9) 0.0013(9) 0.0129(9)
C3 0.0441(14) 0.0412(13) 0.0357(13) 0.0125(11) 0.0021(11) 0.0193(11)
C4 0.0412(14) 0.0469(15) 0.0452(15) 0.0177(12) -0.0035(11) 0.0199(12)
C5 0.0304(12) 0.0473(15) 0.0498(15) 0.0135(11) 0.0033(11) 0.0187(12)
C6 0.0343(12) 0.0410(13) 0.0426(14) 0.0104(10) 0.0073(10) 0.0200(11)
C7 0.0294(11) 0.0276(11) 0.0300(11) 0.0082(9) 0.0013(9) 0.0110(9)
C8 0.0332(12) 0.0344(12) 0.0440(14) 0.0070(10) 0.0042(10) 0.0201(11)
C9 0.0407(13) 0.0315(12) 0.0444(14) 0.0092(10) 0.0107(11) 0.0221(11)
C10 0.0566(17) 0.0417(15) 0.0645(19) 0.0064(13) 0.0040(14) 0.0318(14)
C11 0.074(2) 0.0447(16) 0.076(2) 0.0190(15) 0.0112(17) 0.0405(16)
C12 0.0635(18) 0.0565(17) 0.0590(18) 0.0301(15) 0.0182(15) 0.0420(15)
C13 0.0454(14) 0.0474(14) 0.0409(13) 0.0230(12) 0.0152(11) 0.0269(12)
C14 0.0386(12) 0.0361(12) 0.0347(12) 0.0174(10) 0.0165(10) 0.0204(10)
C15 0.0355(12) 0.0364(12) 0.0340(12) 0.0170(10) 0.0110(10) 0.0114(10)
C16 0.0340(12) 0.0285(11) 0.0296(11) 0.0143(9) 0.0042(9) 0.0101(9)
C17 0.0449(14) 0.0337(13) 0.0434(14) 0.0185(11) 0.0054(11) 0.0121(11)
C18 0.0564(17) 0.0246(12) 0.0511(16) 0.0122(11) 0.0023(13) 0.0129(11)
C19 0.0465(15) 0.0324(13) 0.0444(14) 0.0031(11) 0.0082(12) 0.0162(11)
C20 0.0334(12) 0.0315(12) 0.0378(13) 0.0088(9) 0.0071(10) 0.0120(10)
C21 0.0312(11) 0.0252(10) 0.0250(10) 0.0097(8) 0.0028(8) 0.0085(8)
C22 0.0286(11) 0.0305(11) 0.0302(11) 0.0116(9) 0.0047(9) 0.0098(9)
C23 0.0345(12) 0.0347(12) 0.0322(11) 0.0181(10) 0.0085(9) 0.0158(10)
C24 0.0458(15) 0.0474(15) 0.0356(13) 0.0250(12) 0.0054(11) 0.0136(11)
C25 0.0670(19) 0.0647(19) 0.0465(16) 0.0458(16) 0.0137(14) 0.0301(15)
C26 0.0687(19) 0.0444(15) 0.0556(17) 0.0374(14) 0.0228(15) 0.0280(14)
C27 0.0499(15) 0.0323(12) 0.0464(14) 0.0198(11) 0.0166(12) 0.0177(11)
C28 0.0365(12) 0.0334(11) 0.0314(11) 0.0175(10) 0.0153(9) 0.0167(9)

loop_
_atom_type_symbol
_atom_type_description
_atom_type_scat_dispersion_real
_atom_type_scat_dispersion_imag
_atom_type_scat_source
C C 0.003 0.002
;
International Tables for Crystallography
(1992, Vol. C, Tables 4.2.6.8 and 6.1.1.4)
;
H H 0.000 0.000
;
International Tables for Crystallography
(1992, Vol. C, Table 6.1.1.4)
;
Co Co 0.349 0.972
;
International Tables for Crystallography
(1992, Vol. C, Tables 4.2.6.8 and 6.1.1.4)
;
N N 0.006 0.003
;
International Tables for Crystallography
(1992, Vol. C, Tables 4.2.6.8 and 6.1.1.4)
;
O O 0.011 0.006
;
International Tables for Crystallography
(1992, Vol. C, Tables 4.2.6.8 and 6.1.1.4)
;

loop_
_geom_angle_atom_site_label_1
_geom_angle_atom_site_label_2
_geom_angle_atom_site_label_3
_geom_angle
_geom_angle_publ_flag
O1 Co1 O2 175.15(5) yes
O1 Co1 O3 90.42(9) yes
O1 Co1 O4 89.95(8) yes
O1 Co1 N1 92.18(8) yes
O1 Co1 N2 88.05(8) yes
O2 Co1 O3 87.86(9) yes
O2 Co1 O4 92.18(8) yes
O2 Co1 N1 92.24(8) yes
O2 Co1 N2 87.52(8) yes
O3 Co1 O4 174.67(5) yes
O3 Co1 N1 86.60(7) yes
O3 Co1 N2 93.06(7) yes
O4 Co1 N1 88.07(7) yes
O4 Co1 N2 92.26(7) yes
N1 Co1 N2 179.60(8) yes
Co1 O1 C1 116.69(17) yes
Co1 O2 C14 120.60(14) yes
Co1 O3 C15 116.07(15) yes
Co1 O4 C28 120.86(12) yes
Co1 N1 C7 119.35(16) yes
Co1 N1 C8 121.75(18) yes
C7 N1 C8 118.77(18) no
Co1 N2 C21 120.01(15) yes
Co1 N2 C22 121.38(15) yes
C21 N2 C22 118.57(16) no
O5 N3 O6 119.9(2) no
O5 N3 O7 120.0(2) no
O6 N3 O7 120.1(3) no
O1 C1 C2 107.52(19) no
C1 C2 C3 121.6(2) no
C1 C2 C7 119.6(2) no
C3 C2 C7 118.8(2) no
C2 C3 C4 120.7(3) no
C3 C4 C5 120.0(3) no
C4 C5 C6 120.3(2) no
C5 C6 C7 119.5(3) no
N1 C7 C2 118.8(2) no
N1 C7 C6 120.5(2) no
C2 C7 C6 120.7(2) no
N1 C8 C9 125.28(19) no
C8 C9 C10 119.5(2) no
C8 C9 C14 120.9(2) no
C10 C9 C14 119.5(2) no
C9 C10 C11 121.2(2) no
C10 C11 C12 119.3(3) no
C11 C12 C13 121.6(3) no
C12 C13 C14 120.7(2) no
O2 C14 C9 123.5(2) no
O2 C14 C13 118.61(17) no
C9 C14 C13 117.8(2) no
O3 C15 C16 110.0(2) no
C15 C16 C17 121.8(2) no
C15 C16 C21 119.9(2) no
C17 C16 C21 118.3(2) no
C16 C17 C18 121.3(2) no
C17 C18 C19 119.8(2) no
C18 C19 C20 120.6(2) no
C19 C20 C21 119.3(2) no
N2 C21 C16 118.6(2) no
N2 C21 C20 120.8(2) no
C16 C21 C20 120.6(2) no
N2 C22 C23 125.40(17) no
C22 C23 C24 119.00(18) no
C22 C23 C28 121.5(2) no
C24 C23 C28 119.4(2) no
C23 C24 C25 121.0(2) no
C24 C25 C26 119.0(3) no
C25 C26 C27 121.5(3) no
C26 C27 C28 120.7(2) no
O4 C28 C23 123.1(2) no
O4 C28 C27 118.62(17) no
C23 C28 C27 118.3(2) no
Co1 O1 H1 110(3) no
C1 O1 H1 104(2) no
Co1 O3 H13 113(3) no
C15 O3 H13 103(2) no
H25 O8 H26 113(3) no
O1 C1 H2 110.2 no
O1 C1 H3 110.2 no
C2 C1 H2 110.2 no
C2 C1 H3 110.2 no
H2 C1 H3 108.5 no
C2 C3 H4 119.7 no
C4 C3 H4 119.7 no
C3 C4 H5 120.0 no
C5 C4 H5 120.0 no
C4 C5 H6 119.8 no
C6 C5 H6 119.8 no
C5 C6 H7 120.2 no
C7 C6 H7 120.2 no
N1 C8 H8 117.4 no
C9 C8 H8 117.4 no
C9 C10 H9 119.4 no
C11 C10 H9 119.4 no
C10 C11 H10 120.3 no
C12 C11 H10 120.4 no
C11 C12 H11 119.2 no
C13 C12 H11 119.2 no
C12 C13 H12 119.7 no
C14 C13 H12 119.7 no
O3 C15 H14 109.7 no
O3 C15 H15 109.7 no
C16 C15 H14 109.7 no
C16 C15 H15 109.7 no
H14 C15 H15 108.2 no
C16 C17 H16 119.3 no
C18 C17 H16 119.3 no
C17 C18 H17 120.1 no
C19 C18 H17 120.1 no
C18 C19 H18 119.7 no
C20 C19 H18 119.7 no
C19 C20 H19 120.3 no
C21 C20 H19 120.3 no
N2 C22 H20 117.3 no
C23 C22 H20 117.3 no
C23 C24 H21 119.5 no
C25 C24 H21 119.5 no
C24 C25 H22 120.5 no
C26 C25 H22 120.5 no
C25 C26 H23 119.3 no
C27 C26 H23 119.2 no
C26 C27 H24 119.6 no
C28 C27 H24 119.6 no

loop_
_geom_bond_atom_site_label_1
_geom_bond_atom_site_label_2
_geom_bond_distance
_geom_bond_publ_flag
Co1 O1 1.951(2) yes
Co1 O2 1.861(2) yes
Co1 O3 1.9516(19) yes
Co1 O4 1.8564(18) yes
Co1 N1 1.9322(15) yes
Co1 N2 1.9519(14) yes
O1 C1 1.453(2) yes
O2 C14 1.314(3) yes
O3 C15 1.445(2) yes
O4 C28 1.318(3) yes
O5 N3 1.252(4) yes
O6 N3 1.235(3) yes
O7 N3 1.226(4) yes
N1 C7 1.433(3) yes
N1 C8 1.292(4) yes
N2 C21 1.438(3) yes
N2 C22 1.291(3) yes
C1 C2 1.495(3) yes
C2 C3 1.382(4) yes
C2 C7 1.395(4) yes
C3 C4 1.386(4) yes
C4 C5 1.376(5) yes
C5 C6 1.383(4) yes
C6 C7 1.385(3) yes
C8 C9 1.433(4) yes
C9 C10 1.406(4) yes
C9 C14 1.417(2) yes
C10 C11 1.366(6) yes
C11 C12 1.384(3) yes
C12 C13 1.367(4) yes
C13 C14 1.411(4) yes
C15 C16 1.494(3) yes
C16 C17 1.384(4) yes
C16 C21 1.401(3) yes
C17 C18 1.376(4) yes
C18 C19 1.377(4) yes
C19 C20 1.383(4) yes
C20 C21 1.389(3) yes
C22 C23 1.436(3) yes
C23 C24 1.408(4) yes
C23 C28 1.409(2) yes
C24 C25 1.373(5) yes
C25 C26 1.385(3) yes
C26 C27 1.367(4) yes
C27 C28 1.403(4) yes
O1 H1 0.82(3) no
O3 H13 0.81(5) no
O8 H25 0.90(2) no
O8 H26 0.92(2) no
C1 H2 0.970 no
C1 H3 0.970 no
C3 H4 0.930 no
C4 H5 0.930 no
C5 H6 0.930 no
C6 H7 0.930 no
C8 H8 0.930 no
C10 H9 0.930 no
C11 H10 0.930 no
C12 H11 0.930 no
C13 H12 0.930 no
C15 H14 0.970 no
C15 H15 0.970 no
C17 H16 0.930 no
C18 H17 0.930 no
C19 H18 0.930 no
C20 H19 0.930 no
C22 H20 0.930 no
C24 H21 0.930 no
C25 H22 0.930 no
C26 H23 0.930 no
C27 H24 0.930 no

loop_
_geom_hbond_atom_site_label_D
_geom_hbond_atom_site_label_H
_geom_hbond_atom_site_label_A
_geom_hbond_site_symmetry_A
_geom_hbond_distance_DH
_geom_hbond_distance_HA
_geom_hbond_distance_DA
_geom_hbond_angle_DHA
_geom_hbond_publ_flag
O1 H1 O8 . 0.82(3) 1.75(4) 2.557(3) 171(2) yes
O3 H13 O6 2_656 0.81(5) 1.91(5) 2.712(3) 168(4) yes
O8 H25 O5 2_556 0.90(2) 2.01(2) 2.873(2) 160(3) yes
O8 H26 O5 . 0.92(2) 1.84(3) 2.745(3) 169(3) yes

loop_
_geom_torsion_atom_site_label_1
_geom_torsion_atom_site_label_2
_geom_torsion_atom_site_label_3
_geom_torsion_atom_site_label_4
_geom_torsion
O1 Co1 O3 C15 110.13(19)
O3 Co1 O1 C1 109.69(17)
O1 Co1 O4 C28 -130.71(19)
O4 Co1 O1 C1 -64.99(18)
O1 Co1 N1 C7 31.68(18)
O1 Co1 N1 C8 -152.6(2)
N1 Co1 O1 C1 23.08(18)
O1 Co1 N2 C21 -60.29(18)
O1 Co1 N2 C22 117.5(2)
N2 Co1 O1 C1 -157.25(18)
O2 Co1 O3 C15 -65.34(19)
O3 Co1 O2 C14 -129.07(19)
O2 Co1 O4 C28 44.94(19)
O4 Co1 O2 C14 45.60(19)
O2 Co1 N1 C7 -146.34(17)
O2 Co1 N1 C8 29.4(2)
N1 Co1 O2 C14 -42.55(19)
O2 Co1 N2 C21 117.75(18)
O2 Co1 N2 C22 -64.5(2)
N2 Co1 O2 C14 137.77(19)
O3 Co1 N1 C7 -58.62(18)
O3 Co1 N1 C8 117.1(2)
N1 Co1 O3 C15 -157.7(2)
O3 Co1 N2 C21 30.03(19)
O3 Co1 N2 C22 -152.2(2)
N2 Co1 O3 C15 22.1(2)
O4 Co1 N1 C7 121.55(18)
O4 Co1 N1 C8 -62.7(2)
N1 Co1 O4 C28 137.1(2)
O4 Co1 N2 C21 -150.16(18)
O4 Co1 N2 C22 27.6(2)
N2 Co1 O4 C28 -42.7(2)
Co1 O1 C1 C2 -66.1(2)
Co1 O2 C14 C9 33.7(3)
Co1 O2 C14 C13 -147.8(2)
Co1 O3 C15 C16 -64.5(2)
Co1 O4 C28 C23 35.7(3)
Co1 O4 C28 C27 -145.8(2)
Co1 N1 C7 C2 -46.1(2)
Co1 N1 C7 C6 130.47(19)
Co1 N1 C8 C9 -6.2(3)
C7 N1 C8 C9 169.6(2)
C8 N1 C7 C2 138.0(2)
C8 N1 C7 C6 -45.4(3)
Co1 N2 C21 C16 -42.9(2)
Co1 N2 C21 C20 135.3(2)
Co1 N2 C22 C23 -4.4(3)
C21 N2 C22 C23 173.4(2)
C22 N2 C21 C16 139.3(2)
C22 N2 C21 C20 -42.5(3)
O1 C1 C2 C3 -120.5(2)
O1 C1 C2 C7 59.5(3)
C1 C2 C3 C4 179.1(2)
C1 C2 C7 N1 -1.6(2)
C1 C2 C7 C6 -178.17(19)
C3 C2 C7 N1 178.39(18)
C3 C2 C7 C6 1.8(3)
C7 C2 C3 C4 -0.9(3)
C2 C3 C4 C5 -0.4(3)
C3 C4 C5 C6 0.8(3)
C4 C5 C6 C7 0.1(2)
C5 C6 C7 N1 -177.9(2)
C5 C6 C7 C2 -1.4(3)
N1 C8 C9 C10 166.9(2)
N1 C8 C9 C14 -15.8(4)
C8 C9 C10 C11 178.7(3)
C8 C9 C14 O2 1.1(4)
C8 C9 C14 C13 -177.4(2)
C10 C9 C14 O2 178.4(2)
C10 C9 C14 C13 -0.1(3)
C14 C9 C10 C11 1.4(5)
C9 C10 C11 C12 -1.7(5)
C10 C11 C12 C13 0.7(5)
C11 C12 C13 C14 0.7(5)
C12 C13 C14 O2 -179.5(2)
C12 C13 C14 C9 -0.9(4)
O3 C15 C16 C17 -119.5(2)
O3 C15 C16 C21 59.2(3)
C15 C16 C17 C18 -179.6(2)
C15 C16 C21 N2 -2.6(3)
C15 C16 C21 C20 179.2(2)
C17 C16 C21 N2 176.2(2)
C17 C16 C21 C20 -2.0(3)
C21 C16 C17 C18 1.6(3)
C16 C17 C18 C19 -0.1(3)
C17 C18 C19 C20 -1.1(4)
C18 C19 C20 C21 0.7(4)
C19 C20 C21 N2 -177.3(2)
C19 C20 C21 C16 0.9(3)
N2 C22 C23 C24 166.2(2)
N2 C22 C23 C28 -15.5(4)
C22 C23 C24 C25 -178.9(2)
C22 C23 C28 O4 -1.0(4)
C22 C23 C28 C27 -179.5(2)
C24 C23 C28 O4 177.3(2)
C24 C23 C28 C27 -1.3(4)
C28 C23 C24 C25 2.8(4)
C23 C24 C25 C26 -2.2(5)
C24 C25 C26 C27 0.2(4)
C25 C26 C27 C28 1.3(5)
C26 C27 C28 O4 -179.3(2)
C26 C27 C28 C23 -0.8(4)
